data_7232933
loop_
_publ_author_name
'Steciuk, Gwladys'
'Ghazisaeed, Seyedayat'
'Kiefer, Boris'
'Pl\'a\<sil, Jakub'

_publ_section_title
;
 Crystal structure of vyacheslavite, U(PO4)(OH), solved from natural
 nanocrystal: a precession electron diffraction tomography (PEDT) study
 and DFT calculations
;
_journal_issue 34
_journal_name_full 'RSC Advances'
_journal_page_first 19657
_journal_paper_doi 10.1039/C9RA03694F
_journal_volume 9
_journal_year 2019
_chemical_formula_structural 'H1 O5 P1 U1'
_chemical_formula_sum 'H O5 P U'
_chemical_formula_weight 350.01
_chemical_name_common vyacheslavite
_space_group_IT_number 64
_space_group_name_Hall '-C 2ac 2'
_space_group_name_H-M_alt 'C m c e'
_symmetry_cell_setting orthorhombic
_symmetry_Int_Tables_number 64
_symmetry_space_group_name_Hall '-C 2ac 2'
_symmetry_space_group_name_H-M 'C m c e'
_audit_update_record
;
2019-06-03 deposited with the CCDC.    2019-06-17 downloaded from the CCDC.
;
_cell_angle_alpha 90
_cell_angle_beta 90
_cell_angle_gamma 90
_cell_formula_units_Z 8
_cell_length_a 6.9632
_cell_length_b 9.0671
_cell_length_c 12.2695
_cell_measurement_temperature 293
_cell_volume 774.648
_diffrn_ambient_temperature 293
_diffrn_measured_fraction_theta_full 0.96
_diffrn_measured_fraction_theta_max 0.96
_diffrn_radiation_probe electron
_diffrn_radiation_type electron
_diffrn_radiation_wavelength 0.0335
_diffrn_reflns_av_unetI/netI 0.1164
_diffrn_reflns_limit_h_max 9
_diffrn_reflns_limit_h_min -9
_diffrn_reflns_limit_k_max 12
_diffrn_reflns_limit_k_min -12
_diffrn_reflns_limit_l_max 17
_diffrn_reflns_limit_l_min -17
_diffrn_reflns_number 11591
_diffrn_reflns_theta_full 1.34
_diffrn_reflns_theta_max 1.34
_diffrn_reflns_theta_min 0.16
_exptl_absorpt_coefficient_mu 0
_exptl_crystal_density_diffrn 6.0022
_exptl_crystal_F_000 1176
_refine_diff_density_max 0.44
_refine_diff_density_min -0.31
_refine_ls_extinction_method none
_refine_ls_goodness_of_fit_gt 0.00
_refine_ls_goodness_of_fit_ref 2.01
_refine_ls_hydrogen_treatment constr
_refine_ls_matrix_type full
_refine_ls_number_constraints 0
_refine_ls_number_parameters 295
_refine_ls_number_reflns 4402
_refine_ls_number_restraints 0
_refine_ls_R_factor_all 0.2078
_refine_ls_R_factor_gt 0.0953
_refine_ls_shift/su_max 0.0350
_refine_ls_shift/su_mean 0.0014
_refine_ls_structure_factor_coef F
_refine_ls_weighting_details w=1/(\s^2^(F)+0.0001F^2^)
_refine_ls_weighting_scheme sigma
_refine_ls_wR_factor_gt 0.0883
_refine_ls_wR_factor_ref 0.0945
_reflns_number_gt 1927
_reflns_number_total 4402
_reflns_threshold_expression I>3\s(I)
_cod_data_source_file c9ra03694f2.cif
_cod_data_source_block I
_cod_original_cell_volume 774.6475
_cod_original_sg_symbol_Hall '-C -2x;-2ybc;-2zbc'
_cod_original_formula_sum 'H1 O5 P1 U1'
_cod_database_code 7232933

loop_
_space_group_symop_id
_space_group_symop_operation_xyz
1 x,y,z
2 -x,-y+1/2,z+1/2
3 -x,y+1/2,-z+1/2
4 x,-y,-z
5 -x,-y,-z
6 x,y+1/2,-z+1/2
7 x,-y+1/2,z+1/2
8 -x,y,z
9 x+1/2,y+1/2,z
10 -x+1/2,-y,z+1/2
11 -x+1/2,y,-z+1/2
12 x+1/2,-y+1/2,-z
13 -x+1/2,-y+1/2,-z
14 x+1/2,y,-z+1/2
15 x+1/2,-y,z+1/2
16 -x+1/2,y+1/2,z

loop_
_atom_site_label
_atom_site_type_symbol
_atom_site_fract_x
_atom_site_fract_y
_atom_site_fract_z
_atom_site_adp_type
_atom_site_U_iso_or_equiv
_atom_site_site_symmetry_multiplicity
_atom_site_occupancy
_atom_site_calc_flag
U1 U 0 0.69756(9) 0.06804(7) Uani 0.0219(2) 8 1 d
P1 P 0 0.5962(3) 0.3596(2) Uani 0.0050(9) 8 1 d
O1 O 0 0.6548(5) 0.2470(4) Uani 0.0222(17) 8 1 d
O2 O 0 0.9262(6) 0.1374(5) Uani 0.0285(19) 8 1 d
O3 O 0.8284(4) 0.6621(3) 0.4247(3) Uani 0.0129(10) 16 1 d
O4 O 0 0.4436(6) 0.0940(6) Uani 0.057(3) 8 1 d
H1 H 0 0.431136 0.159531 Uiso 0.038 8 1 d

loop_
_atom_site_aniso_label
_atom_site_aniso_type_symbol
_atom_site_aniso_U_11
_atom_site_aniso_U_22
_atom_site_aniso_U_33
_atom_site_aniso_U_12
_atom_site_aniso_U_13
_atom_site_aniso_U_23
U1 U 0.0180(4) 0.0258(4) 0.0218(4) 0 0 0.0014(6)
P1 P 0.0036(14) 0.0065(15) 0.0049(16) 0 0 -0.0007(13)
O1 O 0.020(3) 0.028(3) 0.018(3) 0 0 0.002(3)
O2 O 0.048(3) 0.006(3) 0.031(4) 0 0 0.007(3)
O3 O 0.0101(15) 0.0153(18) 0.0132(16) 0.0009(11) 0.0027(16) -0.0074(17)
O4 O 0.040(4) 0.037(4) 0.093(7) 0 0 -0.013(4)

loop_
_atom_type_symbol
_atom_type_scat_source
H International_Tables_Vol_C
O International_Tables_Vol_C
P International_Tables_Vol_C
U International_Tables_Vol_C

loop_
_geom_angle_atom_site_label_1
_geom_angle_atom_site_label_2
_geom_angle_atom_site_label_3
_geom_angle_site_symmetry_1
_geom_angle_site_symmetry_3
_geom_angle
O2 H1 O2 9_445 9_545 170.95(14)
O2 H1 O2 9_445 3_745 94.45(10)
O2 H1 O4 9_445 . 85.68(10)
O2 H1 O4 9_445 4_565 86.06(10)
O2 H1 O2 9_545 3_745 94.45(10)
O2 H1 O4 9_545 . 85.68(10)
O2 H1 O4 9_545 4_565 86.06(10)
O2 H1 O4 3_745 . 173.0(4)
O2 H1 O4 3_745 4_565 160.96(15)
O4 H1 O4 . 4_565 12.1(4)

loop_
_geom_bond_atom_site_label_1
_geom_bond_atom_site_label_2
_geom_bond_site_symmetry_2
_geom_bond_distance
H1 O2 9_445 3.4925(5)
H1 O2 9_545 3.4925(5)
H1 O2 3_745 2.492(6)
H1 O4 . 0.812(7)
H1 O4 4_565 3.311(7)

loop_
_geom_hbond_atom_site_label_D
_geom_hbond_atom_site_label_H
_geom_hbond_atom_site_label_A
_geom_hbond_site_symmetry_A
_geom_hbond_distance_DH
_geom_hbond_distance_HA
_geom_hbond_distance_DA
_geom_hbond_angle_DHA
O4 H1 O2 3_745 0.812(7) 2.492(6) 3.300(9) 173.0(4)

loop_
_reflns_scale_group_code
_reflns_scale_meas_intensity
1%1 282.960
2%1 335.113
3%1 301.022
4%1 343.376
5%1 357.958
6%1 368.284
7%1 351.265
8%1 374.864
9%1 372.528
10%1 372.316
11%1 390.917
12%1 349.720
13%1 358.091
14%1 386.526
15%1 375.977
16%1 410.544
17%1 421.185
18%1 419.106
19%1 463.421
20%1 466.742
21%1 465.134
22%1 444.838
23%1 446.861
24%1 427.789
25%1 454.440
26%1 462.842
27%1 433.837
28%1 453.659
29%1 431.331
30%1 419.431
31%1 492.790
32%1 464.174
33%1 407.862
34%1 435.723
35%1 460.072
36%1 426.862
37%1 462.831
38%1 436.569
39%1 432.589
40%1 439.309
41%1 425.697
42%1 387.587
43%1 393.134
44%1 371.657
45%1 345.810
46%1 389.509
47%1 358.028
48%1 320.608
49%1 329.328
50%1 366.447
51%1 385.175
52%1 344.996
53%1 375.125
54%1 368.293
55%1 332.694
56%1 309.588
57%1 290.927
58%1 404.724
59%1 424.767
60%1 365.793
61%1 421.822
62%1 393.543
63%1 448.276
64%1 398.378
65%1 379.933
66%1 342.541
67%1 343.599
68%1 317.062
69%1 324.002
70%1 321.785
72%1 348.973
73%1 372.739
74%1 397.800
75%1 411.945
76%1 455.649
77%1 468.368
78%1 467.845
79%1 459.560
80%1 501.769
81%1 510.555
82%1 512.154
83%1 529.472
84%1 529.172
85%1 450.827
86%1 449.969
87%1 471.812
88%1 454.960
89%1 460.340
90%1 464.277
91%1 459.579
92%1 451.532
93%1 464.258
94%1 436.023
95%1 436.525
96%1 427.922
97%1 448.839
98%1 419.444
99%1 428.574
100%1 380.946
101%1 388.713
102%1 377.719
103%1 430.876
104%1 443.276
105%1 393.105
106%1 552.869
107%1 557.001
16%2 241.017
17%2 235.031
18%2 255.304
19%2 246.436
21%2 222.643
22%2 208.083
23%2 238.137
25%2 245.401
26%2 255.057
27%2 258.139
28%2 273.101
29%2 254.249
30%2 263.094
31%2 267.377
32%2 246.549
33%2 282.895
34%2 267.897
35%2 293.668
36%2 243.114
37%2 235.596
38%2 240.046
39%2 261.753
40%2 232.519
41%2 265.520
42%2 282.692
43%2 312.458
44%2 321.118
45%2 292.829
46%2 288.314
48%2 304.374
49%2 293.320
50%2 277.984
51%2 318.515
52%2 301.513
53%2 300.934
54%2 301.475
55%2 306.970
56%2 305.479
57%2 280.756
58%2 248.746
59%2 254.202
60%2 246.937
61%2 235.299
62%2 250.358
63%2 290.159
64%2 262.183
65%2 299.993
66%2 295.196
67%2 309.626
68%2 282.550
69%2 314.368
70%2 268.567
71%2 306.242
72%2 279.841
73%2 277.847
74%2 287.393
75%2 269.607
76%2 285.003
77%2 278.267
78%2 288.490
79%2 279.648
80%2 264.499
81%2 262.682
82%2 222.492
83%2 203.633
1%3 522.500
2%3 522.467
3%3 554.624
4%3 536.440
5%3 554.275
6%3 573.578
7%3 537.891
8%3 573.263
9%3 588.008
10%3 591.688
11%3 607.164
12%3 591.667
13%3 627.406
14%3 628.067
15%3 618.034
16%3 634.586
17%3 561.968
18%3 555.175
19%3 572.596
20%3 632.465
21%3 566.820
22%3 566.132
23%3 584.109
24%3 620.808
25%3 563.680
26%3 524.568
27%3 563.983
28%3 571.289
29%3 562.998
30%3 544.721
31%3 521.778
32%3 574.661
33%3 530.314
34%3 576.605
35%3 535.966
36%3 512.413
37%3 508.921
38%3 491.790
39%3 514.536
40%3 488.693
41%3 474.241
42%3 468.801
43%3 481.730
44%3 450.840
45%3 514.951
46%3 503.432
47%3 479.170
48%3 456.380
49%3 548.151
50%3 528.471
51%3 500.474
52%3 450.530
53%3 465.917
54%3 461.276
55%3 436.499
56%3 434.389
57%3 538.515
58%3 463.354
59%3 496.614
60%3 455.845
61%3 453.735
62%3 525.520
63%3 448.441
64%3 422.219
65%3 416.131
66%3 445.873
67%3 423.741
68%3 379.116
69%3 419.791
70%3 390.615
71%3 406.068
72%3 376.913
73%3 383.459
74%3 365.209
75%3 357.552
76%3 352.082
77%3 363.628
78%3 345.943
79%3 346.474
81%3 337.691
82%3 330.315
83%3 326.899
